data_4073928
loop_
_publ_author_name
'Cooke, Craig E.'
'Jennings, Michael C.'
'Pomeroy, Roland K.'
'Clyburne, Jason A. C.'

_publ_section_title
;
 Normal and Abnormal NHC Coordination in [Os4(\m-H)4(CO)11(IMes)] and
 Exhaustive Dehydrogenation of an IMes Methyl Group
;
_journal_issue 25
_journal_name_full Organometallics
_journal_page_first 6059
_journal_paper_doi 10.1021/om7007293
_journal_volume 26
_journal_year 2007
_chemical_formula_moiety 'C37 H26 N2 O10 Os4, 0.5(C6 H14)'
_chemical_formula_sum 'C40 H33 N2 O10 Os4'
_chemical_formula_weight 1462.48
_chemical_name_systematic
; 
 ? 
;
_space_group_IT_number 2
_symmetry_cell_setting triclinic
_symmetry_space_group_name_Hall '-P 1'
_symmetry_space_group_name_H-M 'P -1'
_atom_sites_solution_hydrogens geom
_atom_sites_solution_primary direct
_atom_sites_solution_secondary difmap
_audit_creation_method SHELXL-97
_cell_angle_alpha 74.792(2)
_cell_angle_beta 87.235(2)
_cell_angle_gamma 62.317(2)
_cell_formula_units_Z 2
_cell_length_a 12.3074(4)
_cell_length_b 12.6819(4)
_cell_length_c 14.7598(5)
_cell_measurement_reflns_used 12594
_cell_measurement_temperature 150(2)
_cell_measurement_theta_max 30.03
_cell_measurement_theta_min 2.04
_cell_volume 1961.26(12)
_computing_cell_refinement 'DENZO-SMN (Otwinowski & Minor, 1997)'
_computing_data_collection 'COLLECT (Nonius, 1997-2001)'
_computing_data_reduction DENZO-SMN
_computing_molecular_graphics 'SHELXTL/PC (Sheldrick, 2001)'
_computing_publication_material SHELXTL/PC
_computing_structure_refinement 'SHELXL-97 (Sheldrick, 1997)'
_computing_structure_solution 'SHELXS-97 (Sheldrick, 1997)'
_diffrn_ambient_temperature 150(2)
_diffrn_measured_fraction_theta_full 0.954
_diffrn_measured_fraction_theta_max 0.954
_diffrn_measurement_device_type 'Nonius Kappa-CCD'
_diffrn_measurement_method '\f scans, and \w scans with \k offsets'
_diffrn_radiation_monochromator graphite
_diffrn_radiation_source 'fine-focus sealed tube'
_diffrn_radiation_type MoK\a
_diffrn_radiation_wavelength 0.71073
_diffrn_reflns_av_R_equivalents 0.057
_diffrn_reflns_av_sigmaI/netI 0.0438
_diffrn_reflns_limit_h_max 14
_diffrn_reflns_limit_h_min -14
_diffrn_reflns_limit_k_max 15
_diffrn_reflns_limit_k_min -14
_diffrn_reflns_limit_l_max 17
_diffrn_reflns_limit_l_min -17
_diffrn_reflns_number 22185
_diffrn_reflns_theta_full 25.03
_diffrn_reflns_theta_max 25.03
_diffrn_reflns_theta_min 2.61
_diffrn_standards_number 0
_exptl_absorpt_coefficient_mu 12.976
_exptl_absorpt_correction_T_max 0.6384
_exptl_absorpt_correction_T_min 0.0783
_exptl_absorpt_correction_type multi-scan
_exptl_absorpt_process_details 'DENZO-SMN (Otwinowski & Minor, 1997)'
_exptl_crystal_colour red
_exptl_crystal_density_diffrn 2.476
_exptl_crystal_density_method 'not measured'
_exptl_crystal_description plate
_exptl_crystal_F_000 1342
_exptl_crystal_size_max 0.40
_exptl_crystal_size_mid 0.17
_exptl_crystal_size_min 0.04
_refine_diff_density_max 6.134
_refine_diff_density_min -3.193
_refine_diff_density_rms 0.399
_refine_ls_extinction_method none
_refine_ls_goodness_of_fit_ref 1.040
_refine_ls_hydrogen_treatment mixed
_refine_ls_matrix_type full
_refine_ls_number_parameters 486
_refine_ls_number_reflns 6620
_refine_ls_number_restraints 17
_refine_ls_restrained_S_all 1.039
_refine_ls_R_factor_all 0.0552
_refine_ls_R_factor_gt 0.0513
_refine_ls_shift/su_max 0.011
_refine_ls_shift/su_mean 0.000
_refine_ls_structure_factor_coef Fsqd
_refine_ls_weighting_details 'calc w=1/[\s^2^(Fo^2^)+(0.1150P)^2^+2.4682P] where P=(Fo^2^+2Fc^2^)/3'
_refine_ls_weighting_scheme calc
_refine_ls_wR_factor_gt 0.1408
_refine_ls_wR_factor_ref 0.1448
_reflns_number_gt 5985
_reflns_number_total 6620
_reflns_threshold_expression I>2\s(I)
_cod_data_source_file om7007293-file003.cif
_cod_data_source_block 07085
_cod_depositor_comments
;
The following automatic conversions were performed:

'_symmetry_cell_setting' value 'Triclinic' changed to 'triclinic'
according to /home/saulius/struct/CIF-dictionaries/cif_core.dic
dictionary named 'cif_core.dic' version 2.4.1 from 2010-06-29.

Automatic conversion script
Id: cif_fix_values 1715 2011-07-08 13:25:40Z adriana 
;
_cod_original_cell_volume 1961.26(11)
_cod_database_code 4073928

loop_
_symmetry_equiv_pos_as_xyz
'x, y, z'
'-x, -y, -z'

loop_
_atom_site_label
_atom_site_type_symbol
_atom_site_fract_x
_atom_site_fract_y
_atom_site_fract_z
_atom_site_U_iso_or_equiv
_atom_site_adp_type
_atom_site_occupancy
_atom_site_symmetry_multiplicity
_atom_site_calc_flag
_atom_site_refinement_flags
_atom_site_disorder_assembly
_atom_site_disorder_group
Os1 Os 0.62106(3) 0.05077(3) 0.67608(2) 0.01375(14) Uani 1 1 d D . .
Os2 Os 0.86867(3) -0.08127(3) 0.73642(3) 0.01483(14) Uani 1 1 d . . .
Os3 Os 0.79560(3) 0.14053(3) 0.62022(3) 0.01554(14) Uani 1 1 d . . .
Os4 Os 0.72416(3) 0.11874(3) 0.81035(3) 0.01857(14) Uani 1 1 d D . .
H1 H 0.594(9) 0.118(9) 0.769(6) 0.022 Uiso 1 1 d D . .
C1 C 0.4734(8) 0.0145(8) 0.7137(7) 0.017(2) Uani 1 1 d . . .
N2 N 0.4767(7) -0.0955(7) 0.7262(6) 0.0192(17) Uani 1 1 d . . .
C3 C 0.3704(9) -0.0943(10) 0.7640(7) 0.023(2) Uani 1 1 d . . .
H3A H 0.3533 -0.1623 0.7833 0.027 Uiso 1 1 calc R . .
C4 C 0.2974(8) 0.0214(9) 0.7675(7) 0.023(2) Uani 1 1 d . . .
H4A H 0.2164 0.0528 0.7875 0.027 Uiso 1 1 calc R . .
N5 N 0.3610(7) 0.0864(7) 0.7370(6) 0.0195(17) Uani 1 1 d . . .
C11 C 0.5210(8) 0.2203(9) 0.6022(8) 0.020(2) Uani 1 1 d . . .
O11 O 0.4603(6) 0.3189(7) 0.5600(6) 0.0286(17) Uani 1 1 d . . .
C12 C 0.6371(8) -0.0053(9) 0.5692(7) 0.018(2) Uani 1 1 d . . .
O12 O 0.6483(7) -0.0368(7) 0.4998(6) 0.0302(18) Uani 1 1 d . . .
C21 C 1.0322(9) -0.1197(9) 0.7699(7) 0.023(2) Uani 1 1 d . . .
O21 O 1.1307(7) -0.1450(8) 0.7938(6) 0.036(2) Uani 1 1 d . . .
C22 C 0.9314(9) -0.1668(9) 0.6447(8) 0.025(2) Uani 1 1 d . . .
O22 O 0.9708(7) -0.2175(8) 0.5866(6) 0.0347(19) Uani 1 1 d . . .
C31 C 0.9431(10) 0.1514(9) 0.6336(8) 0.022(2) Uani 1 1 d . . .
O31 O 1.0302(7) 0.1569(8) 0.6426(6) 0.0340(19) Uani 1 1 d . . .
C32 C 0.8364(9) 0.0980(10) 0.5064(8) 0.022(2) Uani 1 1 d . . .
O32 O 0.8621(6) 0.0708(7) 0.4366(5) 0.0300(18) Uani 1 1 d . . .
C33 C 0.7057(9) 0.3138(10) 0.5541(8) 0.024(2) Uani 1 1 d . . .
O33 O 0.6550(8) 0.4142(7) 0.5168(6) 0.0353(19) Uani 1 1 d . . .
C41 C 0.8688(10) 0.1288(10) 0.8357(7) 0.024(2) Uani 1 1 d . . .
O41 O 0.9561(8) 0.1351(8) 0.8504(7) 0.043(2) Uani 1 1 d . . .
C42 C 0.6621(11) 0.1403(11) 0.9310(8) 0.032(3) Uani 1 1 d . . .
O42 O 0.6319(10) 0.1547(10) 1.0005(6) 0.053(3) Uani 1 1 d . . .
C43 C 0.6243(10) 0.2938(10) 0.7495(8) 0.026(2) Uani 1 1 d . . .
O43 O 0.5595(8) 0.3959(7) 0.7209(6) 0.0350(19) Uani 1 1 d . . .
C51 C 0.3152(6) 0.2120(4) 0.7429(5) 0.025(2) Uani 1 1 d G . .
C52 C 0.3437(6) 0.2302(5) 0.8256(4) 0.025(2) Uani 1 1 d G . .
C53 C 0.3089(6) 0.3493(6) 0.8313(4) 0.027(2) Uani 1 1 d G . .
H53A H 0.3284 0.3617 0.8879 0.032 Uiso 1 1 calc R . .
C54 C 0.2455(6) 0.4501(4) 0.7543(5) 0.031(3) Uani 1 1 d G . .
C55 C 0.2169(6) 0.4319(5) 0.6716(4) 0.030(2) Uani 1 1 d G . .
H55A H 0.1736 0.5009 0.6190 0.036 Uiso 1 1 calc R . .
C56 C 0.2517(6) 0.3129(6) 0.6659(4) 0.022(2) Uani 1 1 d G . .
C57 C 0.4025(10) 0.1206(10) 0.9119(8) 0.029(2) Uani 1 1 d . . .
H57A H 0.4282 0.1457 0.9609 0.043 Uiso 1 1 calc R . .
H57B H 0.4746 0.0537 0.8948 0.043 Uiso 1 1 calc R . .
H57C H 0.3428 0.0914 0.9358 0.043 Uiso 1 1 calc R . .
C58 C 0.2124(13) 0.5782(12) 0.7607(11) 0.050(3) Uani 1 1 d . . .
H58A H 0.1322 0.6134 0.7863 0.075 Uiso 1 1 calc R . .
H58B H 0.2083 0.6309 0.6977 0.075 Uiso 1 1 calc R . .
H58C H 0.2752 0.5736 0.8022 0.075 Uiso 1 1 calc R . .
C59 C 0.2156(12) 0.2946(11) 0.5735(8) 0.037(3) Uani 1 1 d . . .
H59A H 0.1260 0.3404 0.5599 0.055 Uiso 1 1 calc R . .
H59B H 0.2436 0.2064 0.5815 0.055 Uiso 1 1 calc R . .
H59C H 0.2547 0.3253 0.5212 0.055 Uiso 1 1 calc R . .
C61 C 0.5824(4) -0.2054(5) 0.7119(5) 0.019(2) Uani 1 1 d G . .
C62 C 0.5660(4) -0.2905(6) 0.6787(5) 0.022(2) Uani 1 1 d G . .
C63 C 0.6677(6) -0.3970(5) 0.6686(5) 0.028(2) Uani 1 1 d G . .
H63A H 0.6565 -0.4552 0.6459 0.034 Uiso 1 1 calc R . .
C64 C 0.7858(5) -0.4186(5) 0.6915(5) 0.026(2) Uani 1 1 d G . .
C65 C 0.8022(4) -0.3335(5) 0.7247(5) 0.022(2) Uani 1 1 d G . .
H65A H 0.8829 -0.3483 0.7404 0.026 Uiso 1 1 calc R . .
C66 C 0.7005(5) -0.2270(5) 0.7349(5) 0.0156(19) Uani 1 1 d G . .
C67 C 0.4409(10) -0.2728(11) 0.6480(9) 0.030(2) Uani 1 1 d . . .
H67A H 0.4488 -0.3075 0.5945 0.044 Uiso 1 1 calc R . .
H67B H 0.3822 -0.1844 0.6292 0.044 Uiso 1 1 calc R . .
H67C H 0.4112 -0.3153 0.7005 0.044 Uiso 1 1 calc R . .
C68 C 0.8975(12) -0.5368(11) 0.6858(10) 0.039(3) Uani 1 1 d . . .
H68A H 0.9710 -0.5251 0.6831 0.059 Uiso 1 1 calc R . .
H68B H 0.8864 -0.5583 0.6289 0.059 Uiso 1 1 calc R . .
H68C H 0.9074 -0.6038 0.7415 0.059 Uiso 1 1 calc R . .
C69 C 0.7172(8) -0.1284(9) 0.7654(7) 0.0162(19) Uani 1 1 d . . .
C71 C 0.7750(8) -0.1646(9) 0.8578(7) 0.019(2) Uani 1 1 d . . .
C72 C 0.8092(9) -0.0789(9) 0.8821(8) 0.019(2) Uani 1 1 d . . .
C73 C 0.8872(10) -0.1247(10) 0.9668(7) 0.026(2) Uani 1 1 d . . .
H73A H 0.9171 -0.0739 0.9819 0.031 Uiso 1 1 calc R . .
C74 C 0.9200(10) -0.2375(10) 1.0259(8) 0.028(2) Uani 1 1 d . . .
H74A H 0.9668 -0.2624 1.0840 0.034 Uiso 1 1 calc R . .
C75 C 0.8845(11) -0.3207(11) 1.0016(8) 0.032(3) Uani 1 1 d . . .
H75A H 0.9097 -0.4013 1.0423 0.038 Uiso 1 1 calc R . .
C76 C 0.8154(9) -0.2829(9) 0.9210(7) 0.020(2) Uani 1 1 d . . .
H76A H 0.7926 -0.3384 0.9056 0.023 Uiso 1 1 calc R . .
C81 C 0.248(3) -0.425(3) 1.058(3) 0.073(10) Uiso 0.50 1 d PD A -1
H81A H 0.1995 -0.4539 1.1031 0.110 Uiso 0.50 1 calc PR A -1
H81B H 0.2116 -0.4027 0.9939 0.110 Uiso 0.50 1 calc PR A -1
H81C H 0.2475 -0.3532 1.0709 0.110 Uiso 0.50 1 calc PR A -1
C82 C 0.369(2) -0.520(3) 1.068(3) 0.062(8) Uiso 0.50 1 d PD A -1
H82A H 0.3971 -0.5545 1.1356 0.075 Uiso 0.50 1 calc PR A -1
H82B H 0.3682 -0.5871 1.0454 0.075 Uiso 0.50 1 calc PR A -1
C83 C 0.454(3) -0.490(5) 1.021(4) 0.108(16) Uiso 0.50 1 d PD A -1
H83A H 0.4479 -0.4179 1.0394 0.130 Uiso 0.50 1 calc PR A -1
H83B H 0.4279 -0.4621 0.9532 0.130 Uiso 0.50 1 calc PR A -1
C84 C 0.576(4) -0.575(5) 1.033(5) 0.19(3) Uiso 0.50 1 d PD A -1
H84A H 0.5822 -0.6558 1.0317 0.227 Uiso 0.50 1 calc PR A -1
H84B H 0.6099 -0.5859 1.0957 0.227 Uiso 0.50 1 calc PR A -1
C85 C 0.651(6) -0.549(8) 0.966(6) 0.21(4) Uiso 0.50 1 d PD A -1
H85A H 0.6139 -0.5326 0.9029 0.258 Uiso 0.50 1 calc PR A -1
H85B H 0.6494 -0.4717 0.9704 0.258 Uiso 0.50 1 calc PR A -1
C86 C 0.773(9) -0.638(14) 0.973(13) 0.7(2) Uiso 0.50 1 d PD A -1
H86A H 0.8179 -0.6041 0.9288 1.067 Uiso 0.50 1 calc PR A -1
H86B H 0.7773 -0.7106 0.9588 1.067 Uiso 0.50 1 calc PR A -1
H86C H 0.8095 -0.6614 1.0377 1.067 Uiso 0.50 1 calc PR A -1

loop_
_atom_site_aniso_label
_atom_site_aniso_U_11
_atom_site_aniso_U_22
_atom_site_aniso_U_33
_atom_site_aniso_U_23
_atom_site_aniso_U_13
_atom_site_aniso_U_12
Os1 0.0133(2) 0.0147(2) 0.0166(2) -0.00585(17) 0.00060(15) -0.00834(17)
Os2 0.0139(2) 0.0165(2) 0.0178(2) -0.00594(17) -0.00095(15) -0.00917(17)
Os3 0.0159(2) 0.0171(2) 0.0178(2) -0.00590(17) 0.00084(16) -0.01049(18)
Os4 0.0265(2) 0.0195(2) 0.0171(2) -0.00886(17) 0.00176(17) -0.01472(19)
C1 0.013(4) 0.015(5) 0.020(5) -0.001(4) 0.003(4) -0.006(4)
N2 0.019(4) 0.016(4) 0.022(4) -0.005(3) -0.002(3) -0.007(3)
C3 0.018(5) 0.029(6) 0.025(5) -0.004(4) 0.006(4) -0.017(4)
C4 0.011(5) 0.023(6) 0.033(6) -0.008(5) 0.007(4) -0.008(4)
N5 0.014(4) 0.020(4) 0.024(4) -0.008(4) 0.006(3) -0.007(3)
C11 0.007(4) 0.020(5) 0.029(6) -0.006(5) 0.007(4) -0.003(4)
O11 0.015(3) 0.020(4) 0.040(5) 0.003(3) 0.003(3) -0.005(3)
C12 0.008(4) 0.016(5) 0.030(6) -0.011(4) 0.004(4) -0.004(4)
O12 0.040(5) 0.037(4) 0.028(4) -0.020(4) 0.008(3) -0.024(4)
C21 0.025(6) 0.024(5) 0.024(5) -0.010(4) 0.001(4) -0.012(5)
O21 0.023(4) 0.043(5) 0.052(5) -0.014(4) -0.005(4) -0.022(4)
C22 0.021(5) 0.012(5) 0.039(7) -0.007(5) -0.005(5) -0.004(4)
O22 0.035(4) 0.041(5) 0.028(4) -0.023(4) 0.012(4) -0.012(4)
C31 0.028(6) 0.018(5) 0.030(6) -0.010(4) 0.002(4) -0.016(4)
O31 0.023(4) 0.049(5) 0.046(5) -0.017(4) 0.003(3) -0.027(4)
C32 0.010(4) 0.023(5) 0.035(6) -0.015(5) -0.007(4) -0.005(4)
O32 0.019(4) 0.046(5) 0.028(4) -0.020(4) 0.002(3) -0.012(4)
C33 0.019(5) 0.017(6) 0.035(6) -0.009(5) -0.002(4) -0.008(4)
O33 0.040(5) 0.016(4) 0.043(5) -0.002(4) -0.001(4) -0.011(4)
C41 0.037(6) 0.024(5) 0.023(6) -0.011(4) 0.004(5) -0.022(5)
O41 0.050(5) 0.054(6) 0.046(5) -0.014(4) -0.013(4) -0.038(5)
C42 0.049(7) 0.031(6) 0.027(7) -0.011(5) 0.009(5) -0.028(6)
O42 0.083(7) 0.067(7) 0.028(5) -0.026(5) 0.026(5) -0.047(6)
C43 0.037(6) 0.020(6) 0.031(6) -0.009(5) 0.006(5) -0.019(5)
O43 0.044(5) 0.022(4) 0.041(5) -0.013(4) 0.007(4) -0.015(4)
C51 0.019(5) 0.026(5) 0.035(6) -0.009(5) 0.011(4) -0.014(4)
C52 0.020(5) 0.017(5) 0.033(6) -0.007(5) 0.001(4) -0.006(4)
C53 0.029(6) 0.030(6) 0.028(6) -0.011(5) 0.010(5) -0.018(5)
C54 0.016(5) 0.024(6) 0.054(8) -0.013(5) 0.004(5) -0.007(4)
C55 0.019(5) 0.032(6) 0.036(6) -0.003(5) 0.004(4) -0.013(5)
C56 0.015(5) 0.014(5) 0.040(6) -0.006(4) 0.003(4) -0.009(4)
C57 0.034(6) 0.026(6) 0.026(6) -0.005(5) 0.006(5) -0.015(5)
C58 0.042(7) 0.035(7) 0.069(10) -0.019(7) -0.003(7) -0.012(6)
C59 0.042(7) 0.037(7) 0.027(6) 0.004(5) -0.001(5) -0.021(6)
C61 0.013(5) 0.025(5) 0.026(5) -0.012(4) 0.010(4) -0.013(4)
C62 0.028(5) 0.023(5) 0.021(5) -0.008(4) -0.002(4) -0.017(5)
C63 0.039(6) 0.028(6) 0.033(6) -0.009(5) 0.000(5) -0.027(5)
C64 0.031(6) 0.016(5) 0.035(6) -0.002(4) 0.001(5) -0.017(5)
C65 0.014(5) 0.031(6) 0.024(5) -0.005(4) -0.001(4) -0.014(4)
C66 0.023(5) 0.005(4) 0.019(5) 0.003(4) -0.009(4) -0.008(4)
C67 0.026(6) 0.034(6) 0.039(7) -0.010(5) -0.001(5) -0.022(5)
C68 0.048(7) 0.031(6) 0.052(8) -0.027(6) 0.016(6) -0.021(6)
C69 0.014(4) 0.013(5) 0.018(5) -0.006(4) 0.001(4) -0.003(4)
C71 0.014(5) 0.018(5) 0.022(5) -0.005(4) 0.002(4) -0.006(4)
C72 0.017(5) 0.015(5) 0.027(6) -0.007(4) 0.003(4) -0.009(4)
C73 0.039(6) 0.030(6) 0.016(5) -0.008(4) 0.000(4) -0.020(5)
C74 0.029(6) 0.039(6) 0.021(5) -0.013(5) -0.007(4) -0.015(5)
C75 0.044(7) 0.028(6) 0.022(6) 0.003(5) -0.006(5) -0.020(5)
C76 0.023(5) 0.016(5) 0.022(5) -0.001(4) -0.005(4) -0.012(4)

loop_
_atom_type_symbol
_atom_type_description
_atom_type_scat_dispersion_real
_atom_type_scat_dispersion_imag
_atom_type_scat_source
C C 0.0033 0.0016 'International Tables Vol C Tables 4.2.6.8 and 6.1.1.4'
H H 0.0000 0.0000 'International Tables Vol C Tables 4.2.6.8 and 6.1.1.4'
N N 0.0061 0.0033 'International Tables Vol C Tables 4.2.6.8 and 6.1.1.4'
O O 0.0106 0.0060 'International Tables Vol C Tables 4.2.6.8 and 6.1.1.4'
Os Os -1.2165 7.6030 'International Tables Vol C Tables 4.2.6.8 and 6.1.1.4'

loop_
_geom_angle_atom_site_label_1
_geom_angle_atom_site_label_2
_geom_angle_atom_site_label_3
_geom_angle
C12 Os1 C11 90.8(4)
C12 Os1 C1 91.7(4)
C11 Os1 C1 95.7(4)
C12 Os1 C69 93.1(4)
C11 Os1 C69 174.6(4)
C1 Os1 C69 80.6(4)
C12 Os1 Os2 95.2(3)
C11 Os1 Os2 131.5(3)
C1 Os1 Os2 132.0(3)
C69 Os1 Os2 51.7(3)
C12 Os1 Os3 91.9(3)
C11 Os1 Os3 76.0(3)
C1 Os1 Os3 171.0(2)
C69 Os1 Os3 107.5(3)
Os2 Os1 Os3 55.781(12)
C12 Os1 Os4 149.0(3)
C11 Os1 Os4 94.1(3)
C1 Os1 Os4 118.0(3)
C69 Os1 Os4 84.3(3)
Os2 Os1 Os4 59.262(13)
Os3 Os1 Os4 59.951(12)
C12 Os1 H1 174(3)
C11 Os1 H1 83(3)
C1 Os1 H1 88(3)
C69 Os1 H1 93(3)
Os2 Os1 H1 90(3)
Os3 Os1 H1 88(3)
Os4 Os1 H1 34(3)
C22 Os2 C21 87.7(4)
C22 Os2 C69 95.8(4)
C21 Os2 C69 147.7(4)
C22 Os2 C72 149.9(4)
C21 Os2 C72 94.2(4)
C69 Os2 C72 67.3(4)
C22 Os2 C71 116.3(4)
C21 Os2 C71 114.6(4)
C69 Os2 C71 36.2(3)
C72 Os2 C71 36.8(3)
C22 Os2 Os3 95.6(3)
C21 Os2 Os3 99.2(3)
C69 Os2 Os3 112.4(2)
C72 Os2 Os3 113.7(2)
C71 Os2 Os3 133.1(2)
C22 Os2 Os1 101.2(3)
C21 Os2 Os1 161.5(3)
C69 Os2 Os1 48.3(2)
C72 Os2 Os1 86.2(3)
C71 Os2 Os1 76.1(2)
Os3 Os2 Os1 64.081(13)
C22 Os2 Os4 157.7(3)
C21 Os2 Os4 103.6(3)
C69 Os2 Os4 85.0(2)
C72 Os2 Os4 49.8(2)
C71 Os2 Os4 76.8(2)
Os3 Os2 Os4 63.940(14)
Os1 Os2 Os4 62.922(13)
C32 Os3 C31 92.4(4)
C32 Os3 C33 91.2(5)
C31 Os3 C33 92.1(4)
C32 Os3 Os2 99.7(3)
C31 Os3 Os2 97.5(3)
C33 Os3 Os2 165.2(3)
C32 Os3 Os1 100.7(3)
C31 Os3 Os1 155.5(3)
C33 Os3 Os1 108.1(3)
Os2 Os3 Os1 60.138(13)
C32 Os3 Os4 157.5(3)
C31 Os3 Os4 100.9(3)
C33 Os3 Os4 106.2(3)
Os2 Os3 Os4 60.921(13)
Os1 Os3 Os4 60.734(12)
C41 Os4 C42 93.9(5)
C41 Os4 C43 96.0(4)
C42 Os4 C43 91.5(5)
C41 Os4 C72 92.4(4)
C42 Os4 C72 84.9(4)
C43 Os4 C72 171.1(4)
C41 Os4 Os2 89.0(3)
C42 Os4 Os2 136.4(3)
C43 Os4 Os2 131.4(3)
C72 Os4 Os2 51.6(3)
C41 Os4 Os3 84.3(3)
C42 Os4 Os3 168.4(3)
C43 Os4 Os3 77.3(3)
C72 Os4 Os3 106.7(3)
Os2 Os4 Os3 55.139(13)
C41 Os4 Os1 140.1(3)
C42 Os4 Os1 125.0(3)
C43 Os4 Os1 91.7(3)
C72 Os4 Os1 83.7(3)
Os2 Os4 Os1 57.816(12)
Os3 Os4 Os1 59.315(12)
C41 Os4 H1 171(3)
C42 Os4 H1 94(3)
C43 Os4 H1 80(3)
C72 Os4 H1 92(3)
Os2 Os4 H1 88(3)
Os3 Os4 H1 87(3)
Os1 Os4 H1 34(3)
N2 C1 N5 104.3(8)
N2 C1 Os1 124.8(7)
N5 C1 Os1 130.8(7)
C1 N2 C3 110.8(8)
C1 N2 C61 124.7(7)
C3 N2 C61 124.2(8)
C4 C3 N2 106.2(8)
C4 C3 H3A 126.9
N2 C3 H3A 126.9
C3 C4 N5 107.0(8)
C3 C4 H4A 126.5
N5 C4 H4A 126.5
C1 N5 C4 111.5(7)
C1 N5 C51 126.1(7)
C4 N5 C51 121.8(7)
O11 C11 Os1 178.4(8)
O12 C12 Os1 177.2(9)
O21 C21 Os2 177.3(10)
O22 C22 Os2 178.3(10)
O31 C31 Os3 179.2(11)
O32 C32 Os3 179.5(11)
O33 C33 Os3 178.9(10)
O41 C41 Os4 179.6(11)
O42 C42 Os4 175.7(10)
O43 C43 Os4 173.5(10)
C52 C51 C56 120.0
C52 C51 N5 118.4(5)
C56 C51 N5 121.4(5)
C53 C52 C51 120.0
C53 C52 C57 120.4(6)
C51 C52 C57 119.4(6)
C52 C53 C54 120.0
C52 C53 H53A 120.0
C54 C53 H53A 120.0
C55 C54 C53 120.0
C55 C54 C58 120.7(7)
C53 C54 C58 119.2(7)
C54 C55 C56 120.0
C54 C55 H55A 120.0
C56 C55 H55A 120.0
C55 C56 C51 120.0
C55 C56 C59 119.3(6)
C51 C56 C59 120.7(6)
C52 C57 H57A 109.5
C52 C57 H57B 109.5
H57A C57 H57B 109.5
C52 C57 H57C 109.5
H57A C57 H57C 109.5
H57B C57 H57C 109.5
C54 C58 H58A 109.5
C54 C58 H58B 109.5
H58A C58 H58B 109.5
C54 C58 H58C 109.5
H58A C58 H58C 109.5
H58B C58 H58C 109.5
C56 C59 H59A 109.5
C56 C59 H59B 109.5
H59A C59 H59B 109.5
C56 C59 H59C 109.5
H59A C59 H59C 109.5
H59B C59 H59C 109.5
C62 C61 C66 120.0
C62 C61 N2 120.7(5)
C66 C61 N2 119.3(5)
C61 C62 C63 120.0
C61 C62 C67 124.0(6)
C63 C62 C67 116.0(6)
C64 C63 C62 120.0
C64 C63 H63A 120.0
C62 C63 H63A 120.0
C63 C64 C65 120.0
C63 C64 C68 121.0(6)
C65 C64 C68 119.0(6)
C66 C65 C64 120.0
C66 C65 H65A 120.0
C64 C65 H65A 120.0
C65 C66 C61 120.0
C65 C66 C69 120.6(5)
C61 C66 C69 119.3(5)
C62 C67 H67A 109.5
C62 C67 H67B 109.5
H67A C67 H67B 109.5
C62 C67 H67C 109.5
H67A C67 H67C 109.5
H67B C67 H67C 109.5
C64 C68 H68A 109.5
C64 C68 H68B 109.5
H68A C68 H68B 109.5
C64 C68 H68C 109.5
H68A C68 H68C 109.5
H68B C68 H68C 109.5
C71 C69 C66 116.5(8)
C71 C69 Os1 127.8(7)
C66 C69 Os1 114.5(6)
C71 C69 Os2 78.2(6)
C66 C69 Os2 127.3(6)
Os1 C69 Os2 80.0(3)
C76 C71 C69 124.2(9)
C76 C71 C72 118.3(9)
C69 C71 C72 116.9(9)
C76 C71 Os2 132.9(7)
C69 C71 Os2 65.5(5)
C72 C71 Os2 66.9(5)
C73 C72 C71 116.7(9)
C73 C72 Os4 119.0(7)
C71 C72 Os4 123.5(7)
C73 C72 Os2 126.8(7)
C71 C72 Os2 76.2(6)
Os4 C72 Os2 78.6(3)
C74 C73 C72 122.2(10)
C74 C73 H73A 118.9
C72 C73 H73A 118.9
C73 C74 C75 120.4(10)
C73 C74 H74A 119.8
C75 C74 H74A 119.8
C76 C75 C74 119.0(10)
C76 C75 H75A 120.5
C74 C75 H75A 120.5
C75 C76 C71 123.2(9)
C75 C76 H76A 118.4
C71 C76 H76A 118.4
C82 C81 H81A 109.5
C82 C81 H81B 109.5
H81A C81 H81B 109.5
C82 C81 H81C 109.5
H81A C81 H81C 109.5
H81B C81 H81C 109.5
C83 C82 C81 117(4)
C83 C82 H82A 108.0
C81 C82 H82A 108.0
C83 C82 H82B 108.0
C81 C82 H82B 108.0
H82A C82 H82B 107.2
C82 C83 C84 121(5)
C82 C83 H83A 107.1
C84 C83 H83A 107.1
C82 C83 H83B 107.1
C84 C83 H83B 107.1
H83A C83 H83B 106.8
C83 C84 C85 117(5)
C83 C84 H84A 108.1
C85 C84 H84A 108.1
C83 C84 H84B 108.1
C85 C84 H84B 108.1
H84A C84 H84B 107.3
C86 C85 C84 117(5)
C86 C85 H85A 108.0
C84 C85 H85A 108.0
C86 C85 H85B 108.0
C84 C85 H85B 108.0
H85A C85 H85B 107.2
C85 C86 H86A 109.5
C85 C86 H86B 109.5
H86A C86 H86B 109.5
C85 C86 H86C 109.5
H86A C86 H86C 109.5
H86B C86 H86C 109.5

loop_
_geom_bond_atom_site_label_1
_geom_bond_atom_site_label_2
_geom_bond_distance
Os1 C12 1.861(10)
Os1 C11 1.941(10)
Os1 C1 2.090(9)
Os1 C69 2.093(10)
Os1 Os2 2.7608(5)
Os1 Os3 2.8633(5)
Os1 Os4 2.9045(5)
Os1 H1 1.74(6)
Os2 C22 1.870(11)
Os2 C21 1.895(10)
Os2 C69 2.199(10)
Os2 C72 2.241(10)
Os2 C71 2.365(10)
Os2 Os3 2.6324(5)
Os2 Os4 2.8038(5)
Os3 C32 1.873(11)
Os3 C31 1.907(10)
Os3 C33 1.930(11)
Os3 Os4 2.8820(5)
Os4 C41 1.904(10)
Os4 C42 1.939(11)
Os4 C43 1.942(11)
Os4 C72 2.185(10)
Os4 H1 1.74(6)
C1 N2 1.340(12)
C1 N5 1.346(12)
N2 C3 1.393(12)
N2 C61 1.457(9)
C3 C4 1.332(14)
C3 H3A 0.9500
C4 N5 1.366(12)
C4 H4A 0.9500
N5 C51 1.448(9)
C11 O11 1.130(12)
C12 O12 1.173(12)
C21 O21 1.148(12)
C22 O22 1.158(13)
C31 O31 1.122(12)
C32 O32 1.155(13)
C33 O33 1.114(13)
C41 O41 1.149(13)
C42 O42 1.106(13)
C43 O43 1.130(13)
C51 C52 1.3900
C51 C56 1.3900
C52 C53 1.3900
C52 C57 1.518(12)
C53 C54 1.3900
C53 H53A 0.9500
C54 C55 1.3900
C54 C58 1.508(13)
C55 C56 1.3900
C55 H55A 0.9500
C56 C59 1.559(13)
C57 H57A 0.9800
C57 H57B 0.9800
C57 H57C 0.9800
C58 H58A 0.9800
C58 H58B 0.9800
C58 H58C 0.9800
C59 H59A 0.9800
C59 H59B 0.9800
C59 H59C 0.9800
C61 C62 1.3900
C61 C66 1.3900
C62 C63 1.3900
C62 C67 1.523(11)
C63 C64 1.3900
C63 H63A 0.9500
C64 C65 1.3900
C64 C68 1.512(12)
C65 C66 1.3900
C65 H65A 0.9500
C66 C69 1.533(10)
C67 H67A 0.9800
C67 H67B 0.9800
C67 H67C 0.9800
C68 H68A 0.9800
C68 H68B 0.9800
C68 H68C 0.9800
C69 C71 1.428(14)
C71 C76 1.409(14)
C71 C72 1.460(13)
C72 C73 1.428(15)
C73 C74 1.348(16)
C73 H73A 0.9500
C74 C75 1.441(15)
C74 H74A 0.9500
C75 C76 1.337(15)
C75 H75A 0.9500
C76 H76A 0.9500
C81 C82 1.40(3)
C81 H81A 0.9800
C81 H81B 0.9800
C81 H81C 0.9800
C82 C83 1.37(3)
C82 H82A 0.9900
C82 H82B 0.9900
C83 C84 1.37(4)
C83 H83A 0.9900
C83 H83B 0.9900
C84 C85 1.39(4)
C84 H84A 0.9900
C84 H84B 0.9900
C85 C86 1.38(4)
C85 H85A 0.9900
C85 H85B 0.9900
C86 H86A 0.9800
C86 H86B 0.9800
C86 H86C 0.9800

loop_
_geom_torsion_atom_site_label_1
_geom_torsion_atom_site_label_2
_geom_torsion_atom_site_label_3
_geom_torsion_atom_site_label_4
_geom_torsion
C12 Os1 Os2 C22 -2.0(4)
C11 Os1 Os2 C22 -97.8(5)
C1 Os1 Os2 C22 95.1(5)
C69 Os1 Os2 C22 87.8(5)
Os3 Os1 Os2 C22 -90.8(3)
Os4 Os1 Os2 C22 -163.3(3)
C12 Os1 Os2 C21 115.5(10)
C11 Os1 Os2 C21 19.7(10)
C1 Os1 Os2 C21 -147.4(10)
C69 Os1 Os2 C21 -154.7(10)
Os3 Os1 Os2 C21 26.7(10)
Os4 Os1 Os2 C21 -45.8(10)
C12 Os1 Os2 C69 -89.8(4)
C11 Os1 Os2 C69 174.4(5)
C1 Os1 Os2 C69 7.3(5)
Os3 Os1 Os2 C69 -178.6(3)
Os4 Os1 Os2 C69 108.9(3)
C12 Os1 Os2 C72 -152.5(4)
C11 Os1 Os2 C72 111.7(5)
C1 Os1 Os2 C72 -55.4(4)
C69 Os1 Os2 C72 -62.7(4)
Os3 Os1 Os2 C72 118.7(2)
Os4 Os1 Os2 C72 46.2(2)
C12 Os1 Os2 C71 -116.6(4)
C11 Os1 Os2 C71 147.6(5)
C1 Os1 Os2 C71 -19.5(4)
C69 Os1 Os2 C71 -26.8(4)
Os3 Os1 Os2 C71 154.6(2)
Os4 Os1 Os2 C71 82.1(2)
C12 Os1 Os2 Os3 88.8(3)
C11 Os1 Os2 Os3 -7.0(4)
C1 Os1 Os2 Os3 -174.1(4)
C69 Os1 Os2 Os3 178.6(3)
Os4 Os1 Os2 Os3 -72.535(14)
C12 Os1 Os2 Os4 161.3(3)
C11 Os1 Os2 Os4 65.5(4)
C1 Os1 Os2 Os4 -101.6(4)
C69 Os1 Os2 Os4 -108.9(3)
Os3 Os1 Os2 Os4 72.535(14)
C22 Os2 Os3 C32 2.9(4)
C21 Os2 Os3 C32 91.4(4)
C69 Os2 Os3 C32 -95.7(4)
C72 Os2 Os3 C32 -169.8(4)
C71 Os2 Os3 C32 -131.7(4)
Os1 Os2 Os3 C32 -96.9(3)
Os4 Os2 Os3 C32 -167.9(3)
C22 Os2 Os3 C31 -90.9(4)
C21 Os2 Os3 C31 -2.3(4)
C69 Os2 Os3 C31 170.5(4)
C72 Os2 Os3 C31 96.4(4)
C71 Os2 Os3 C31 134.6(4)
Os1 Os2 Os3 C31 169.4(3)
Os4 Os2 Os3 C31 98.4(3)
C22 Os2 Os3 C33 139.4(12)
C21 Os2 Os3 C33 -132.1(12)
C69 Os2 Os3 C33 40.7(12)
C72 Os2 Os3 C33 -33.3(13)
C71 Os2 Os3 C33 4.8(12)
Os1 Os2 Os3 C33 39.6(12)
Os4 Os2 Os3 C33 -31.4(12)
C22 Os2 Os3 Os1 99.8(3)
C21 Os2 Os3 Os1 -171.7(3)
C69 Os2 Os3 Os1 1.1(3)
C72 Os2 Os3 Os1 -72.9(3)
C71 Os2 Os3 Os1 -34.8(3)
Os4 Os2 Os3 Os1 -70.990(13)
C22 Os2 Os3 Os4 170.8(3)
C21 Os2 Os3 Os4 -100.7(3)
C69 Os2 Os3 Os4 72.1(3)
C72 Os2 Os3 Os4 -1.9(3)
C71 Os2 Os3 Os4 36.2(3)
Os1 Os2 Os3 Os4 70.990(13)
C12 Os1 Os3 C32 0.0(4)
C11 Os1 Os3 C32 -90.3(4)
C1 Os1 Os3 C32 -113.9(17)
C69 Os1 Os3 C32 93.9(4)
Os2 Os1 Os3 C32 95.1(3)
Os4 Os1 Os3 C32 166.4(3)
C12 Os1 Os3 C31 -121.2(8)
C11 Os1 Os3 C31 148.4(8)
C1 Os1 Os3 C31 124.8(18)
C69 Os1 Os3 C31 -27.3(8)
Os2 Os1 Os3 C31 -26.2(7)
Os4 Os1 Os3 C31 45.1(7)
C12 Os1 Os3 C33 94.9(5)
C11 Os1 Os3 C33 4.5(4)
C1 Os1 Os3 C33 -19.1(17)
C69 Os1 Os3 C33 -171.3(4)
Os2 Os1 Os3 C33 -170.1(3)
Os4 Os1 Os3 C33 -98.8(3)
C12 Os1 Os3 Os2 -95.0(3)
C11 Os1 Os3 Os2 174.6(3)
C1 Os1 Os3 Os2 151.0(17)
C69 Os1 Os3 Os2 -1.2(3)
Os4 Os1 Os3 Os2 71.296(15)
C12 Os1 Os3 Os4 -166.3(3)
C11 Os1 Os3 Os4 103.3(3)
C1 Os1 Os3 Os4 79.7(17)
C69 Os1 Os3 Os4 -72.5(3)
Os2 Os1 Os3 Os4 -71.296(15)
C22 Os2 Os4 C41 -108.7(9)
C21 Os2 Os4 C41 9.9(5)
C69 Os2 Os4 C41 158.2(4)
C72 Os2 Os4 C41 93.8(5)
C71 Os2 Os4 C41 122.5(4)
Os3 Os2 Os4 C41 -83.8(3)
Os1 Os2 Os4 C41 -156.6(3)
C22 Os2 Os4 C42 156.6(10)
C21 Os2 Os4 C42 -84.7(6)
C69 Os2 Os4 C42 63.6(6)
C72 Os2 Os4 C42 -0.8(6)
C71 Os2 Os4 C42 27.8(5)
Os3 Os2 Os4 C42 -178.5(5)
Os1 Os2 Os4 C42 108.8(5)
C22 Os2 Os4 C43 -11.6(9)
C21 Os2 Os4 C43 107.0(5)
C69 Os2 Os4 C43 -104.6(5)
C72 Os2 Os4 C43 -169.0(5)
C71 Os2 Os4 C43 -140.4(5)
Os3 Os2 Os4 C43 13.3(4)
Os1 Os2 Os4 C43 -59.5(4)
C22 Os2 Os4 C72 157.4(9)
C21 Os2 Os4 C72 -83.9(5)
C69 Os2 Os4 C72 64.4(4)
C71 Os2 Os4 C72 28.6(4)
Os3 Os2 Os4 C72 -177.7(3)
Os1 Os2 Os4 C72 109.6(3)
C22 Os2 Os4 Os3 -24.9(8)
C21 Os2 Os4 Os3 93.7(3)
C69 Os2 Os4 Os3 -117.9(3)
C72 Os2 Os4 Os3 177.7(3)
C71 Os2 Os4 Os3 -153.7(2)
Os1 Os2 Os4 Os3 -72.755(14)
C22 Os2 Os4 Os1 47.9(8)
C21 Os2 Os4 Os1 166.5(3)
C69 Os2 Os4 Os1 -45.2(3)
C72 Os2 Os4 Os1 -109.6(3)
C71 Os2 Os4 Os1 -81.0(2)
Os3 Os2 Os4 Os1 72.755(14)
C32 Os3 Os4 C41 125.5(8)
C31 Os3 Os4 C41 0.1(4)
C33 Os3 Os4 C41 -95.3(4)
Os2 Os3 Os4 C41 92.7(3)
Os1 Os3 Os4 C41 162.7(3)
C32 Os3 Os4 C42 -152.4(19)
C31 Os3 Os4 C42 82.2(18)
C33 Os3 Os4 C42 -13.2(18)
Os2 Os3 Os4 C42 174.8(17)
Os1 Os3 Os4 C42 -115.2(17)
C32 Os3 Os4 C43 -137.0(8)
C31 Os3 Os4 C43 97.6(4)
C33 Os3 Os4 C43 2.2(4)
Os2 Os3 Os4 C43 -169.8(3)
Os1 Os3 Os4 C43 -99.8(3)
C32 Os3 Os4 C72 34.7(8)
C31 Os3 Os4 C72 -90.6(4)
C33 Os3 Os4 C72 173.9(4)
Os2 Os3 Os4 C72 1.9(3)
Os1 Os3 Os4 C72 71.9(3)
C32 Os3 Os4 Os2 32.8(8)
C31 Os3 Os4 Os2 -92.6(3)
C33 Os3 Os4 Os2 172.0(3)
Os1 Os3 Os4 Os2 70.035(13)
C32 Os3 Os4 Os1 -37.3(8)
C31 Os3 Os4 Os1 -162.6(3)
C33 Os3 Os4 Os1 102.0(3)
Os2 Os3 Os4 Os1 -70.035(13)
C12 Os1 Os4 C41 -0.1(8)
C11 Os1 Os4 C41 -98.7(6)
C1 Os1 Os4 C41 162.6(6)
C69 Os1 Os4 C41 86.5(6)
Os2 Os1 Os4 C41 38.2(5)
Os3 Os1 Os4 C41 -27.4(5)
C12 Os1 Os4 C42 -165.5(7)
C11 Os1 Os4 C42 95.9(5)
C1 Os1 Os4 C42 -2.8(5)
C69 Os1 Os4 C42 -78.9(5)
Os2 Os1 Os4 C42 -127.2(4)
Os3 Os1 Os4 C42 167.1(4)
C12 Os1 Os4 C43 101.4(7)
C11 Os1 Os4 C43 2.8(4)
C1 Os1 Os4 C43 -95.8(4)
C69 Os1 Os4 C43 -172.0(4)
Os2 Os1 Os4 C43 139.8(3)
Os3 Os1 Os4 C43 74.1(3)
C12 Os1 Os4 C72 -86.3(7)
C11 Os1 Os4 C72 175.1(4)
C1 Os1 Os4 C72 76.4(4)
C69 Os1 Os4 C72 0.3(4)
Os2 Os1 Os4 C72 -47.9(3)
Os3 Os1 Os4 C72 -113.6(3)
C12 Os1 Os4 Os2 -38.4(6)
C11 Os1 Os4 Os2 -136.9(3)
C1 Os1 Os4 Os2 124.4(3)
C69 Os1 Os4 Os2 48.2(3)
Os3 Os1 Os4 Os2 -65.678(14)
C12 Os1 Os4 Os3 27.3(6)
C11 Os1 Os4 Os3 -71.3(3)
C1 Os1 Os4 Os3 -169.9(3)
C69 Os1 Os4 Os3 113.9(3)
Os2 Os1 Os4 Os3 65.678(14)
C12 Os1 C1 N2 55.7(9)
C11 Os1 C1 N2 146.7(9)
C69 Os1 C1 N2 -37.2(8)
Os2 Os1 C1 N2 -42.9(10)
Os3 Os1 C1 N2 169.7(11)
Os4 Os1 C1 N2 -115.5(8)
C12 Os1 C1 N5 -129.6(10)
C11 Os1 C1 N5 -38.5(10)
C69 Os1 C1 N5 137.6(10)
Os2 Os1 C1 N5 131.8(8)
Os3 Os1 C1 N5 -16(2)
Os4 Os1 C1 N5 59.2(10)
N5 C1 N2 C3 -4.5(11)
Os1 C1 N2 C3 171.4(7)
N5 C1 N2 C61 -178.4(8)
Os1 C1 N2 C61 -2.5(13)
C1 N2 C3 C4 4.8(12)
C61 N2 C3 C4 178.7(8)
N2 C3 C4 N5 -2.9(11)
N2 C1 N5 C4 2.7(11)
Os1 C1 N5 C4 -172.9(7)
N2 C1 N5 C51 174.6(8)
Os1 C1 N5 C51 -1.0(15)
C3 C4 N5 C1 0.2(12)
C3 C4 N5 C51 -172.1(8)
C12 Os1 C11 O11 102(36)
C1 Os1 C11 O11 10(36)
C69 Os1 C11 O11 -36(38)
Os2 Os1 C11 O11 -161(35)
Os3 Os1 C11 O11 -167(36)
Os4 Os1 C11 O11 -109(36)
C11 Os1 C12 O12 46(17)
C1 Os1 C12 O12 142(17)
C69 Os1 C12 O12 -137(17)
Os2 Os1 C12 O12 -86(17)
Os3 Os1 C12 O12 -30(17)
Os4 Os1 C12 O12 -53(18)
C22 Os2 C21 O21 -125(19)
C69 Os2 C21 O21 -28(19)
C72 Os2 C21 O21 25(19)
C71 Os2 C21 O21 -7(19)
Os3 Os2 C21 O21 140(19)
Os1 Os2 C21 O21 116(19)
Os4 Os2 C21 O21 75(19)
C21 Os2 C22 O22 -71(34)
C69 Os2 C22 O22 141(34)
C72 Os2 C22 O22 -166(33)
C71 Os2 C22 O22 172(34)
Os3 Os2 C22 O22 28(34)
Os1 Os2 C22 O22 93(34)
Os4 Os2 C22 O22 50(34)
C32 Os3 C31 O31 -130(69)
C33 Os3 C31 O31 138(69)
Os2 Os3 C31 O31 -30(69)
Os1 Os3 C31 O31 -8(70)
Os4 Os3 C31 O31 31(69)
C31 Os3 C32 O32 87(93)
C33 Os3 C32 O32 180(100)
Os2 Os3 C32 O32 -11(93)
Os1 Os3 C32 O32 -72(93)
Os4 Os3 C32 O32 -39(93)
C32 Os3 C33 O33 -126(59)
C31 Os3 C33 O33 -34(60)
Os2 Os3 C33 O33 97(59)
Os1 Os3 C33 O33 132(59)
Os4 Os3 C33 O33 68(60)
C42 Os4 C41 O41 -146(100)
C43 Os4 C41 O41 -55(100)
C72 Os4 C41 O41 129(100)
Os2 Os4 C41 O41 77(100)
Os3 Os4 C41 O41 22(100)
Os1 Os4 C41 O41 45(100)
C41 Os4 C42 O42 13(16)
C43 Os4 C42 O42 -83(16)
C72 Os4 C42 O42 105(16)
Os2 Os4 C42 O42 106(16)
Os3 Os4 C42 O42 -68(17)
Os1 Os4 C42 O42 -176(16)
C41 Os4 C43 O43 -115(9)
C42 Os4 C43 O43 -21(9)
C72 Os4 C43 O43 45(10)
Os2 Os4 C43 O43 151(8)
Os3 Os4 C43 O43 162(9)
Os1 Os4 C43 O43 104(9)
C1 N5 C51 C52 -83.8(10)
C4 N5 C51 C52 87.3(9)
C1 N5 C51 C56 91.5(10)
C4 N5 C51 C56 -97.4(9)
C56 C51 C52 C53 0.0
N5 C51 C52 C53 175.4(6)
C56 C51 C52 C57 174.4(7)
N5 C51 C52 C57 -10.2(8)
C51 C52 C53 C54 0.0
C57 C52 C53 C54 -174.4(7)
C52 C53 C54 C55 0.0
C52 C53 C54 C58 -177.9(8)
C53 C54 C55 C56 0.0
C58 C54 C55 C56 177.8(9)
C54 C55 C56 C51 0.0
C54 C55 C56 C59 178.3(7)
C52 C51 C56 C55 0.0
N5 C51 C56 C55 -175.2(7)
C52 C51 C56 C59 -178.3(7)
N5 C51 C56 C59 6.5(8)
C1 N2 C61 C62 -146.6(8)
C3 N2 C61 C62 40.2(11)
C1 N2 C61 C66 35.6(11)
C3 N2 C61 C66 -137.5(8)
C66 C61 C62 C63 0.0
N2 C61 C62 C63 -177.7(7)
C66 C61 C62 C67 -177.4(8)
N2 C61 C62 C67 4.8(9)
C61 C62 C63 C64 0.0
C67 C62 C63 C64 177.6(8)
C62 C63 C64 C65 0.0
C62 C63 C64 C68 176.9(9)
C63 C64 C65 C66 0.0
C68 C64 C65 C66 -176.9(8)
C64 C65 C66 C61 0.0
C64 C65 C66 C69 -176.1(7)
C62 C61 C66 C65 0.0
N2 C61 C66 C65 177.8(7)
C62 C61 C66 C69 176.2(7)
N2 C61 C66 C69 -6.1(8)
C65 C66 C69 C71 -64.6(9)
C61 C66 C69 C71 119.2(7)
C65 C66 C69 Os1 126.9(5)
C61 C66 C69 Os1 -49.2(7)
C65 C66 C69 Os2 30.8(9)
C61 C66 C69 Os2 -145.4(5)
C12 Os1 C69 C71 160.8(9)
C11 Os1 C69 C71 -62(4)
C1 Os1 C69 C71 -108.0(9)
Os2 Os1 C69 C71 66.5(8)
Os3 Os1 C69 C71 67.7(8)
Os4 Os1 C69 C71 11.7(8)
C12 Os1 C69 C66 -32.4(6)
C11 Os1 C69 C66 105(4)
C1 Os1 C69 C66 58.9(6)
Os2 Os1 C69 C66 -126.6(7)
Os3 Os1 C69 C66 -125.4(5)
Os4 Os1 C69 C66 178.6(6)
C12 Os1 C69 Os2 94.2(3)
C11 Os1 C69 Os2 -129(4)
C1 Os1 C69 Os2 -174.5(4)
Os3 Os1 C69 Os2 1.2(3)
Os4 Os1 C69 Os2 -54.81(19)
C22 Os2 C69 C71 128.0(6)
C21 Os2 C69 C71 33.1(10)
C72 Os2 C69 C71 -26.2(5)
Os3 Os2 C69 C71 -133.6(5)
Os1 Os2 C69 C71 -132.2(6)
Os4 Os2 C69 C71 -74.5(5)
C22 Os2 C69 C66 13.4(8)
C21 Os2 C69 C66 -81.4(10)
C72 Os2 C69 C66 -140.7(8)
C71 Os2 C69 C66 -114.5(10)
Os3 Os2 C69 C66 111.9(7)
Os1 Os2 C69 C66 113.3(8)
Os4 Os2 C69 C66 171.0(7)
C22 Os2 C69 Os1 -99.8(4)
C21 Os2 C69 Os1 165.3(6)
C72 Os2 C69 Os1 106.1(4)
C71 Os2 C69 Os1 132.2(6)
Os3 Os2 C69 Os1 -1.4(3)
Os4 Os2 C69 Os1 57.8(2)
C66 C69 C71 C76 -0.5(13)
Os1 C69 C71 C76 166.2(7)
Os2 C69 C71 C76 -126.5(9)
C66 C69 C71 C72 170.5(7)
Os1 C69 C71 C72 -22.9(13)
Os2 C69 C71 C72 44.4(8)
C66 C69 C71 Os2 126.0(7)
Os1 C69 C71 Os2 -67.3(7)
C22 Os2 C71 C76 53.8(10)
C21 Os2 C71 C76 -46.4(10)
C69 Os2 C71 C76 114.8(11)
C72 Os2 C71 C76 -107.9(11)
Os3 Os2 C71 C76 -178.6(8)
Os1 Os2 C71 C76 149.5(10)
Os4 Os2 C71 C76 -145.5(10)
C22 Os2 C71 C69 -61.1(7)
C21 Os2 C71 C69 -161.2(6)
C72 Os2 C71 C69 137.3(8)
Os3 Os2 C71 C69 66.6(6)
Os1 Os2 C71 C69 34.7(5)
Os4 Os2 C71 C69 99.7(5)
C22 Os2 C71 C72 161.7(6)
C21 Os2 C71 C72 61.5(6)
C69 Os2 C71 C72 -137.3(8)
Os3 Os2 C71 C72 -70.6(6)
Os1 Os2 C71 C72 -102.5(5)
Os4 Os2 C71 C72 -37.6(5)
C76 C71 C72 C73 3.1(14)
C69 C71 C72 C73 -168.4(9)
Os2 C71 C72 C73 -124.5(9)
C76 C71 C72 Os4 -166.3(7)
C69 C71 C72 Os4 22.2(12)
Os2 C71 C72 Os4 66.1(6)
C76 C71 C72 Os2 127.7(8)
C69 C71 C72 Os2 -43.9(8)
C41 Os4 C72 C73 39.1(9)
C42 Os4 C72 C73 -54.6(9)
C43 Os4 C72 C73 -121(3)
Os2 Os4 C72 C73 125.9(9)
Os3 Os4 C72 C73 123.9(8)
Os1 Os4 C72 C73 179.3(8)
C41 Os4 C72 C71 -151.7(8)
C42 Os4 C72 C71 114.6(9)
C43 Os4 C72 C71 48(3)
Os2 Os4 C72 C71 -64.9(7)
Os3 Os4 C72 C71 -66.9(8)
Os1 Os4 C72 C71 -11.6(8)
C41 Os4 C72 Os2 -86.8(4)
C42 Os4 C72 Os2 179.4(4)
C43 Os4 C72 Os2 113(3)
Os3 Os4 C72 Os2 -2.0(3)
Os1 Os4 C72 Os2 53.34(19)
C22 Os2 C72 C73 79.1(12)
C21 Os2 C72 C73 -13.6(9)
C69 Os2 C72 C73 139.0(10)
C71 Os2 C72 C73 113.2(11)
Os3 Os2 C72 C73 -115.5(8)
Os1 Os2 C72 C73 -175.0(9)
Os4 Os2 C72 C73 -117.8(9)
C22 Os2 C72 C71 -34.2(10)
C21 Os2 C72 C71 -126.8(6)
C69 Os2 C72 C71 25.7(5)
Os3 Os2 C72 C71 131.2(5)
Os1 Os2 C72 C71 71.7(5)
Os4 Os2 C72 C71 129.0(6)
C22 Os2 C72 Os4 -163.1(7)
C21 Os2 C72 Os4 104.3(4)
C69 Os2 C72 Os4 -103.2(4)
C71 Os2 C72 Os4 -129.0(6)
Os3 Os2 C72 Os4 2.3(3)
Os1 Os2 C72 Os4 -57.2(2)
C71 C72 C73 C74 -5.3(15)
Os4 C72 C73 C74 164.6(8)
Os2 C72 C73 C74 -97.8(12)
C72 C73 C74 C75 4.9(17)
C73 C74 C75 C76 -2.0(17)
C74 C75 C76 C71 -0.1(17)
C69 C71 C76 C75 170.2(10)
C72 C71 C76 C75 -0.6(15)
Os2 C71 C76 C75 83.2(13)
C81 C82 C83 C84 175(5)
C82 C83 C84 C85 164(8)
C83 C84 C85 C86 -176(16)
